data_7232494
loop_
_publ_author_name
'Wang, Hai-Yan'
'Kong, Lin'
'Zhu, Shu-Juan'
'Zhou, Hong-Ping'
'Yang, Jia-Xiang'

_publ_section_title
;
 Understanding the molecular orientation growth on a nanometer scale and
 adjustable electron transition performance of a terpyridyl derivative
 under different external environments
;
_journal_issue 17
_journal_name_full CrystEngComm
_journal_page_first 2736
_journal_paper_doi 10.1039/C8CE01940A
_journal_volume 21
_journal_year 2019
_chemical_formula_sum 'C28 H20 N4'
_chemical_formula_weight 412.48
_space_group_IT_number 9
_space_group_name_Hall 'C -2yc'
_space_group_name_H-M_alt 'C 1 c 1'
_symmetry_cell_setting monoclinic
_symmetry_space_group_name_Hall 'C -2yc'
_symmetry_space_group_name_H-M 'C 1 c 1'
_atom_sites_solution_hydrogens geom
_atom_sites_solution_primary direct
_atom_sites_solution_secondary difmap
_audit_creation_method SHELXL-97
_audit_update_record
;
2019-01-31 deposited with the CCDC.    2019-03-06 downloaded from the CCDC.
;
_cell_angle_alpha 90.00
_cell_angle_beta 106.918(6)
_cell_angle_gamma 90.00
_cell_formula_units_Z 4
_cell_length_a 15.827(5)
_cell_length_b 13.169(5)
_cell_length_c 10.544(4)
_cell_measurement_reflns_used 1748
_cell_measurement_temperature 296(2)
_cell_measurement_theta_max 26.49
_cell_measurement_theta_min 2.59
_cell_volume 2102.5(13)
_computing_cell_refinement 'Bruker SMART'
_computing_data_collection 'Bruker SMART'
_computing_data_reduction 'Bruker SAINT'
_computing_molecular_graphics 'Bruker SHELXTL'
_computing_publication_material 'Bruker SHELXTL'
_computing_structure_refinement 'SHELXL-97 (Sheldrick, 1997)'
_computing_structure_solution 'SHELXS-97 (Sheldrick, 1990)'
_diffrn_ambient_temperature 296(2)
_diffrn_measured_fraction_theta_full 1.000
_diffrn_measured_fraction_theta_max 1.000
_diffrn_measurement_device_type 'CCD area detector'
_diffrn_measurement_method 'phi and omega scans'
_diffrn_radiation_monochromator graphite
_diffrn_radiation_source 'fine-focus sealed tube'
_diffrn_radiation_type MoK\a
_diffrn_radiation_wavelength 0.71073
_diffrn_reflns_av_R_equivalents 0.0459
_diffrn_reflns_av_sigmaI/netI 0.0587
_diffrn_reflns_limit_h_max 18
_diffrn_reflns_limit_h_min -18
_diffrn_reflns_limit_k_max 15
_diffrn_reflns_limit_k_min -15
_diffrn_reflns_limit_l_max 12
_diffrn_reflns_limit_l_min -12
_diffrn_reflns_number 7243
_diffrn_reflns_theta_full 24.99
_diffrn_reflns_theta_max 24.99
_diffrn_reflns_theta_min 2.05
_exptl_absorpt_coefficient_mu 0.079
_exptl_absorpt_correction_T_max 0.9906
_exptl_absorpt_correction_T_min 0.9899
_exptl_absorpt_correction_type multi-scan
_exptl_absorpt_process_details ??(SADABS;Sheldrick,2003)??
_exptl_crystal_colour white
_exptl_crystal_density_diffrn 1.303
_exptl_crystal_density_method 'not measured'
_exptl_crystal_F_000 864
_exptl_crystal_size_max 0.13
_exptl_crystal_size_mid 0.12
_exptl_crystal_size_min 0.12
_refine_diff_density_max 0.193
_refine_diff_density_min -0.199
_refine_diff_density_rms 0.043
_refine_ls_abs_structure_details 'Flack H D (1983), Acta Cryst. A39, 876-881'
_refine_ls_extinction_coef 0.0030(6)
_refine_ls_extinction_expression Fc^*^=kFc[1+0.001xFc^2^\l^3^/sin(2\q)]^-1/4^
_refine_ls_extinction_method SHELXL
_refine_ls_goodness_of_fit_ref 1.038
_refine_ls_hydrogen_treatment mixed
_refine_ls_matrix_type full
_refine_ls_number_parameters 290
_refine_ls_number_reflns 3228
_refine_ls_number_restraints 2
_refine_ls_restrained_S_all 1.038
_refine_ls_R_factor_all 0.0668
_refine_ls_R_factor_gt 0.0446
_refine_ls_shift/su_max 0.000
_refine_ls_shift/su_mean 0.000
_refine_ls_structure_factor_coef Fsqd
_refine_ls_weighting_details 'calc w=1/[\s^2^(Fo^2^)+(0.0558P)^2^+0.0000P] where P=(Fo^2^+2Fc^2^)/3'
_refine_ls_weighting_scheme calc
_refine_ls_wR_factor_gt 0.1002
_refine_ls_wR_factor_ref 0.1130
_reflns_number_gt 2534
_reflns_number_total 3228
_reflns_threshold_expression >2sigma(I)
_cod_data_source_file c8ce01940a2.cif
_cod_data_source_block 222
_cod_depositor_comments
;
The following automatic conversions were performed:

'_symmetry_cell_setting' value 'Monoclinic' changed to 'monoclinic'
according to
/home/data/users/saulius/crontab/automatic-downloads/rss-feeds/RSC/lib/dictionaries/cif_core.dic
dictionary named 'cif_core.dic' version 2.4.2 from 2011-04-26.

'_exptl_absorpt_correction_type' value 'Multi-scan' changed to
'multi-scan' according to
/home/data/users/saulius/crontab/automatic-downloads/rss-feeds/RSC/lib/dictionaries/cif_core.dic
dictionary named 'cif_core.dic' version 2.4.2 from 2011-04-26.

Automatic conversion script
Id: cif_fix_values 4973 2017-02-22 13:04:09Z antanas 

 Adding full bibliography for 7232494.cif.
;
_cod_original_cell_volume 2102.6(12)
_cod_original_sg_symbol_H-M 'Cc   '
_cod_database_code 7232494

loop_
_symmetry_equiv_pos_as_xyz
'x, y, z'
'x, -y, z+1/2'
'x+1/2, y+1/2, z'
'x+1/2, -y+1/2, z+1/2'

loop_
_atom_site_label
_atom_site_type_symbol
_atom_site_fract_x
_atom_site_fract_y
_atom_site_fract_z
_atom_site_U_iso_or_equiv
_atom_site_adp_type
_atom_site_occupancy
_atom_site_symmetry_multiplicity
_atom_site_calc_flag
_atom_site_refinement_flags
N3 N 0.26771(15) 0.10947(17) 0.3211(2) 0.0255(6) Uani 1 1 d .
N2 N 0.39018(15) -0.06677(19) 0.5682(2) 0.0289(6) Uani 1 1 d .
N4 N 0.10870(17) 0.30008(19) 0.1583(3) 0.0362(7) Uani 1 1 d .
N1 N -0.24046(19) 0.1544(2) 1.1763(3) 0.0428(7) Uani 1 1 d .
C25 C 0.2287(2) 0.2310(2) 0.0898(3) 0.0307(8) Uani 1 1 d .
H25 H 0.2770 0.1875 0.1060 0.037 Uiso 1 1 calc R
C4 C -0.2111(2) 0.0963(2) 0.9764(3) 0.0350(8) Uani 1 1 d .
H4 H -0.2293 0.0567 0.9003 0.042 Uiso 1 1 calc R
C17 C 0.36547(17) -0.0154(2) 0.4530(3) 0.0231(7) Uani 1 1 d .
C8 C -0.0262(2) 0.1066(2) 0.7198(3) 0.0282(7) Uani 1 1 d .
C24 C 0.17703(18) 0.2349(2) 0.1768(3) 0.0258(7) Uani 1 1 d .
C14 C 0.15597(18) 0.1045(2) 0.4849(3) 0.0253(7) Uani 1 1 d .
C16 C 0.28585(17) 0.0501(2) 0.4300(3) 0.0224(6) Uani 1 1 d .
C23 C 0.19480(19) 0.1674(2) 0.2944(3) 0.0257(7) Uani 1 1 d .
C18 C 0.41147(17) -0.0248(2) 0.3588(3) 0.0265(7) Uani 1 1 d .
H18 H 0.3930 0.0104 0.2791 0.032 Uiso 1 1 calc R
C5 C -0.1340(2) 0.1532(2) 1.0025(3) 0.0315(8) Uani 1 1 d .
C15 C 0.23287(18) 0.0472(2) 0.5153(3) 0.0258(7) Uani 1 1 d .
H15 H 0.2489 0.0074 0.5914 0.031 Uiso 1 1 calc R
C21 C 0.4611(2) -0.1259(2) 0.5922(3) 0.0339(8) Uani 1 1 d .
H21 H 0.4782 -0.1610 0.6722 0.041 Uiso 1 1 calc R
C20 C 0.5113(2) -0.1385(2) 0.5053(3) 0.0321(8) Uani 1 1 d .
H20 H 0.5610 -0.1800 0.5268 0.038 Uiso 1 1 calc R
C13 C 0.09364(19) 0.1018(2) 0.5673(3) 0.0253(7) Uani 1 1 d .
C10 C 0.12353(19) 0.1052(2) 0.7050(3) 0.0283(7) Uani 1 1 d .
H10 H 0.1839 0.1055 0.7474 0.034 Uiso 1 1 calc R
C6 C -0.0738(2) 0.1507(2) 0.9190(3) 0.0338(8) Uani 1 1 d .
H6 H -0.0182 0.1792 0.9554 0.041 Uiso 1 1 calc R
C12 C 0.00296(19) 0.0985(2) 0.5067(3) 0.0276(7) Uani 1 1 d .
H12 H -0.0184 0.0952 0.4148 0.033 Uiso 1 1 calc R
C22 C 0.1369(2) 0.1653(2) 0.3726(3) 0.0269(7) Uani 1 1 d .
H22 H 0.0858 0.2045 0.3493 0.032 Uiso 1 1 calc R
C9 C 0.06483(19) 0.1081(2) 0.7801(3) 0.0300(8) Uani 1 1 d .
H9 H 0.0864 0.1110 0.8720 0.036 Uiso 1 1 calc R
C7 C -0.0901(2) 0.1122(2) 0.7967(3) 0.0314(8) Uani 1 1 d .
H7 H -0.1465 0.0869 0.7572 0.038 Uiso 1 1 calc R
C11 C -0.0562(2) 0.1000(2) 0.5820(3) 0.0290(7) Uani 1 1 d .
H11 H -0.1165 0.0965 0.5398 0.035 Uiso 1 1 calc R
C1 C -0.1668(2) 0.2089(3) 1.1995(4) 0.0442(9) Uani 1 1 d .
H1 H -0.1507 0.2486 1.2757 0.053 Uiso 1 1 calc R
C2 C -0.1123(2) 0.2103(3) 1.1173(3) 0.0395(9) Uani 1 1 d .
H2 H -0.0614 0.2498 1.1395 0.047 Uiso 1 1 calc R
C27 C 0.1360(2) 0.3581(2) -0.0415(3) 0.0397(9) Uani 1 1 d .
H27 H 0.1198 0.4002 -0.1155 0.048 Uiso 1 1 calc R
C19 C 0.48531(19) -0.0875(2) 0.3858(3) 0.0312(7) Uani 1 1 d .
H19 H 0.5167 -0.0950 0.3243 0.037 Uiso 1 1 calc R
C26 C 0.2069(2) 0.2931(2) -0.0215(3) 0.0350(8) Uani 1 1 d .
H26 H 0.2396 0.2908 -0.0817 0.042 Uiso 1 1 calc R
C3 C -0.2606(2) 0.0994(3) 1.0657(3) 0.0404(9) Uani 1 1 d .
H3 H -0.3116 0.0602 1.0467 0.048 Uiso 1 1 calc R
C28 C 0.0893(2) 0.3594(3) 0.0515(3) 0.0413(9) Uani 1 1 d .
H28 H 0.0420 0.4041 0.0385 0.050 Uiso 1 1 calc R

loop_
_atom_site_aniso_label
_atom_site_aniso_U_11
_atom_site_aniso_U_22
_atom_site_aniso_U_33
_atom_site_aniso_U_23
_atom_site_aniso_U_13
_atom_site_aniso_U_12
N3 0.0315(15) 0.0264(13) 0.0217(14) 0.0015(11) 0.0125(11) 0.0015(12)
N2 0.0308(14) 0.0326(15) 0.0260(14) 0.0054(12) 0.0127(12) 0.0083(12)
N4 0.0373(15) 0.0379(16) 0.0382(17) 0.0099(13) 0.0187(13) 0.0062(13)
N1 0.0443(17) 0.0481(18) 0.0461(19) -0.0061(15) 0.0288(15) -0.0055(14)
C25 0.0342(18) 0.0311(18) 0.0288(19) -0.0006(14) 0.0122(15) -0.0004(14)
C4 0.0315(18) 0.039(2) 0.039(2) -0.0051(15) 0.0175(16) -0.0005(15)
C17 0.0251(15) 0.0247(16) 0.0214(16) -0.0022(12) 0.0096(13) -0.0017(12)
C8 0.0327(18) 0.0274(17) 0.0293(18) 0.0017(13) 0.0167(15) 0.0013(14)
C24 0.0268(16) 0.0298(17) 0.0243(17) 0.0000(13) 0.0127(14) 0.0002(13)
C14 0.0283(18) 0.0274(17) 0.0230(17) -0.0013(13) 0.0118(14) 0.0009(13)
C16 0.0248(16) 0.0243(16) 0.0186(15) -0.0025(12) 0.0070(12) -0.0002(12)
C23 0.0291(17) 0.0246(17) 0.0257(17) -0.0019(13) 0.0117(14) -0.0019(13)
C18 0.0272(16) 0.0329(18) 0.0221(17) -0.0027(13) 0.0114(13) -0.0009(13)
C5 0.0334(19) 0.036(2) 0.030(2) 0.0036(14) 0.0160(16) 0.0021(15)
C15 0.0321(16) 0.0294(16) 0.0191(16) 0.0007(13) 0.0126(13) -0.0016(14)
C21 0.0374(19) 0.0339(19) 0.0331(19) 0.0053(14) 0.0146(16) 0.0045(14)
C20 0.0275(17) 0.0313(17) 0.040(2) -0.0050(15) 0.0134(15) 0.0026(14)
C13 0.0297(17) 0.0246(16) 0.0262(17) 0.0031(13) 0.0155(15) 0.0027(13)
C10 0.0268(17) 0.0356(18) 0.0248(18) 0.0017(14) 0.0114(14) 0.0041(13)
C6 0.0351(19) 0.0365(18) 0.036(2) -0.0014(15) 0.0210(16) -0.0039(15)
C12 0.0312(17) 0.0305(17) 0.0234(17) -0.0035(14) 0.0116(14) -0.0010(14)
C22 0.0296(17) 0.0272(17) 0.0282(18) 0.0000(13) 0.0152(14) 0.0070(13)
C9 0.0333(19) 0.0373(18) 0.0230(17) 0.0042(14) 0.0138(15) 0.0035(14)
C7 0.0328(18) 0.0320(17) 0.036(2) 0.0028(15) 0.0198(16) 0.0010(14)
C11 0.0275(17) 0.0320(17) 0.0305(18) -0.0013(14) 0.0130(14) 0.0020(13)
C1 0.047(2) 0.053(2) 0.043(2) -0.0111(17) 0.0280(19) -0.0061(18)
C2 0.039(2) 0.049(2) 0.036(2) -0.0037(17) 0.0206(16) -0.0055(17)
C27 0.0409(19) 0.040(2) 0.036(2) 0.0143(16) 0.0081(17) -0.0023(17)
C19 0.0324(17) 0.0349(18) 0.0331(18) -0.0089(15) 0.0203(15) -0.0016(14)
C26 0.0428(19) 0.0409(19) 0.0264(19) 0.0012(14) 0.0180(15) -0.0084(16)
C3 0.0344(18) 0.045(2) 0.050(2) -0.0034(17) 0.0256(17) -0.0043(16)
C28 0.0374(19) 0.043(2) 0.044(2) 0.0172(17) 0.0136(17) 0.0068(15)

loop_
_atom_type_symbol
_atom_type_description
_atom_type_scat_dispersion_real
_atom_type_scat_dispersion_imag
_atom_type_scat_source
C C 0.0033 0.0016 'International Tables Vol C Tables 4.2.6.8 and 6.1.1.4'
H H 0.0000 0.0000 'International Tables Vol C Tables 4.2.6.8 and 6.1.1.4'
N N 0.0061 0.0033 'International Tables Vol C Tables 4.2.6.8 and 6.1.1.4'

loop_
_geom_angle_atom_site_label_1
_geom_angle_atom_site_label_2
_geom_angle_atom_site_label_3
_geom_angle
C23 N3 C16 117.7(2)
C21 N2 C17 118.3(3)
C28 N4 C24 118.3(3)
C3 N1 C1 115.3(3)
C26 C25 C24 118.9(3)
C26 C25 H25 120.6
C24 C25 H25 120.6
C5 C4 C3 119.1(3)
C5 C4 H4 120.5
C3 C4 H4 120.5
N2 C17 C18 121.5(2)
N2 C17 C16 116.6(2)
C18 C17 C16 121.9(2)
C11 C8 C9 118.0(2)
C11 C8 C7 119.9(3)
C9 C8 C7 122.2(3)
N4 C24 C25 121.8(3)
N4 C24 C23 116.8(2)
C25 C24 C23 121.4(3)
C15 C14 C22 117.9(3)
C15 C14 C13 122.5(3)
C22 C14 C13 119.6(3)
N3 C16 C15 123.0(2)
N3 C16 C17 115.8(2)
C15 C16 C17 121.2(2)
N3 C23 C22 122.3(3)
N3 C23 C24 117.3(2)
C22 C23 C24 120.4(3)
C19 C18 C17 119.2(3)
C19 C18 H18 120.4
C17 C18 H18 120.4
C2 C5 C4 116.5(3)
C2 C5 C6 119.8(3)
C4 C5 C6 123.6(3)
C14 C15 C16 119.2(3)
C14 C15 H15 120.4
C16 C15 H15 120.4
N2 C21 C20 124.0(3)
N2 C21 H21 118.0
C20 C21 H21 118.0
C19 C20 C21 118.0(3)
C19 C20 H20 121.0
C21 C20 H20 121.0
C10 C13 C12 118.2(3)
C10 C13 C14 121.7(3)
C12 C13 C14 120.1(3)
C9 C10 C13 121.1(3)
C9 C10 H10 119.5
C13 C10 H10 119.5
C7 C6 C5 127.3(3)
C7 C6 H6 116.3
C5 C6 H6 116.3
C13 C12 C11 120.8(3)
C13 C12 H12 119.6
C11 C12 H12 119.6
C14 C22 C23 119.8(3)
C14 C22 H22 120.1
C23 C22 H22 120.1
C10 C9 C8 121.0(3)
C10 C9 H9 119.5
C8 C9 H9 119.5
C6 C7 C8 125.4(3)
C6 C7 H7 117.3
C8 C7 H7 117.3
C12 C11 C8 120.9(3)
C12 C11 H11 119.5
C8 C11 H11 119.5
N1 C1 C2 124.2(3)
N1 C1 H1 117.9
C2 C1 H1 117.9
C5 C2 C1 120.0(3)
C5 C2 H2 120.0
C1 C2 H2 120.0
C26 C27 C28 118.4(3)
C26 C27 H27 120.8
C28 C27 H27 120.8
C20 C19 C18 119.0(3)
C20 C19 H19 120.5
C18 C19 H19 120.5
C27 C26 C25 119.2(3)
C27 C26 H26 120.4
C25 C26 H26 120.4
N1 C3 C4 124.9(3)
N1 C3 H3 117.5
C4 C3 H3 117.5
N4 C28 C27 123.4(3)
N4 C28 H28 118.3
C27 C28 H28 118.3

loop_
_geom_bond_atom_site_label_1
_geom_bond_atom_site_label_2
_geom_bond_distance
N3 C23 1.343(4)
N3 C16 1.349(4)
N2 C21 1.329(4)
N2 C17 1.345(4)
N4 C28 1.332(4)
N4 C24 1.349(4)
N1 C3 1.330(4)
N1 C1 1.330(4)
C25 C26 1.388(4)
C25 C24 1.397(4)
C25 H25 0.9300
C4 C5 1.389(4)
C4 C3 1.390(4)
C4 H4 0.9300
C17 C18 1.397(4)
C17 C16 1.488(4)
C8 C11 1.393(4)
C8 C9 1.395(4)
C8 C7 1.472(4)
C24 C23 1.484(4)
C14 C15 1.388(4)
C14 C22 1.389(4)
C14 C13 1.492(4)
C16 C15 1.397(4)
C23 C22 1.399(4)
C18 C19 1.391(4)
C18 H18 0.9300
C5 C2 1.381(4)
C5 C6 1.473(4)
C15 H15 0.9300
C21 C20 1.387(4)
C21 H21 0.9300
C20 C19 1.380(4)
C20 H20 0.9300
C13 C10 1.391(4)
C13 C12 1.391(4)
C10 C9 1.385(4)
C10 H10 0.9300
C6 C7 1.339(4)
C6 H6 0.9300
C12 C11 1.393(4)
C12 H12 0.9300
C22 H22 0.9300
C9 H9 0.9300
C7 H7 0.9300
C11 H11 0.9300
C1 C2 1.389(4)
C1 H1 0.9300
C2 H2 0.9300
C27 C26 1.378(4)
C27 C28 1.390(4)
C27 H27 0.9300
C19 H19 0.9300
C26 H26 0.9300
C3 H3 0.9300
C28 H28 0.9300

loop_
_geom_torsion_atom_site_label_1
_geom_torsion_atom_site_label_2
_geom_torsion_atom_site_label_3
_geom_torsion_atom_site_label_4
_geom_torsion
C21 N2 C17 C18 1.3(4)
C21 N2 C17 C16 -179.9(3)
C28 N4 C24 C25 2.1(4)
C28 N4 C24 C23 -177.9(3)
C26 C25 C24 N4 -2.5(4)
C26 C25 C24 C23 177.4(3)
C23 N3 C16 C15 -0.5(4)
C23 N3 C16 C17 177.9(2)
N2 C17 C16 N3 172.9(2)
C18 C17 C16 N3 -8.2(4)
N2 C17 C16 C15 -8.6(4)
C18 C17 C16 C15 170.3(3)
C16 N3 C23 C22 -2.1(4)
C16 N3 C23 C24 178.1(2)
N4 C24 C23 N3 -173.6(3)
C25 C24 C23 N3 6.4(4)
N4 C24 C23 C22 6.6(4)
C25 C24 C23 C22 -173.4(3)
N2 C17 C18 C19 -1.0(4)
C16 C17 C18 C19 -179.8(3)
C3 C4 C5 C2 -0.5(4)
C3 C4 C5 C6 176.2(3)
C22 C14 C15 C16 -2.3(4)
C13 C14 C15 C16 177.0(3)
N3 C16 C15 C14 2.8(4)
C17 C16 C15 C14 -175.6(3)
C17 N2 C21 C20 -0.3(4)
N2 C21 C20 C19 -0.9(5)
C15 C14 C13 C10 44.2(4)
C22 C14 C13 C10 -136.5(3)
C15 C14 C13 C12 -137.4(3)
C22 C14 C13 C12 41.9(4)
C12 C13 C10 C9 -1.8(5)
C14 C13 C10 C9 176.6(3)
C2 C5 C6 C7 -169.4(3)
C4 C5 C6 C7 14.0(5)
C10 C13 C12 C11 0.9(5)
C14 C13 C12 C11 -177.5(2)
C15 C14 C22 C23 -0.2(4)
C13 C14 C22 C23 -179.5(3)
N3 C23 C22 C14 2.5(4)
C24 C23 C22 C14 -177.7(3)
C13 C10 C9 C8 0.7(5)
C11 C8 C9 C10 1.3(4)
C7 C8 C9 C10 -178.4(3)
C5 C6 C7 C8 -176.5(3)
C11 C8 C7 C6 -157.0(3)
C9 C8 C7 C6 22.7(5)
C13 C12 C11 C8 1.1(5)
C9 C8 C11 C12 -2.2(5)
C7 C8 C11 C12 177.5(3)
C3 N1 C1 C2 -0.4(5)
C4 C5 C2 C1 -0.1(5)
C6 C5 C2 C1 -176.9(3)
N1 C1 C2 C5 0.5(6)
C21 C20 C19 C18 1.2(4)
C17 C18 C19 C20 -0.3(4)
C28 C27 C26 C25 0.4(5)
C24 C25 C26 C27 1.2(5)
C1 N1 C3 C4 -0.2(5)
C5 C4 C3 N1 0.7(5)
C24 N4 C28 C27 -0.3(5)
C26 C27 C28 N4 -0.9(5)
